data_2017613
loop_
_publ_author_name
'Guzei, Ilia A.'
'Spencer, Lara C.'
'Ainooson, Michael K.'
'Darkwa, James'

_publ_section_title
;
 Constructor graph description of the hydrogen-bonding supramolecular
 assembly in two ionic compounds: 2-(pyrazol-1-yl)ethylammonium
 chloride and diaquadichloridobis(2-hydroxyethylammonium)cobalt(II)
 dichloride
;
_journal_coeditor_code KU3022
_journal_issue 4
_journal_name_full 'Acta Crystallographica Section C'
_journal_page_first m89
_journal_page_last m96
_journal_paper_doi 10.1107/S010827011000572X
_journal_volume 66
_journal_year 2010
_chemical_formula_iupac 'C5 H10 N3 +, Cl -'
_chemical_formula_moiety 'C5 H10 N3 +, Cl -'
_chemical_formula_sum 'C5 H10 Cl N3'
_chemical_formula_weight 147.61
_chemical_name_systematic
;
2-pyrazol-1-ylethylammonium chloride
;
_space_group_IT_number 19
_symmetry_cell_setting orthorhombic
_symmetry_space_group_name_Hall 'P 2ac 2ab'
_symmetry_space_group_name_H-M 'P 21 21 21'
_atom_sites_solution_hydrogens geom
_atom_sites_solution_primary direct
_atom_sites_solution_secondary difmap
_cell_angle_alpha 90.00
_cell_angle_beta 90.00
_cell_angle_gamma 90.00
_cell_formula_units_Z 4
_cell_length_a 6.9634(11)
_cell_length_b 9.3732(14)
_cell_length_c 10.9416(17)
_cell_measurement_reflns_used 7682
_cell_measurement_temperature 100(2)
_cell_measurement_theta_max 30.0174
_cell_measurement_theta_min 2.8615
_cell_volume 714.15(19)
_computing_cell_refinement 'SAINT (Bruker, 2007)'
_computing_data_collection 'SMART (Bruker, 2000)'
_computing_data_reduction 'SAINT (Bruker, 2007)'
_computing_molecular_graphics 'SHELXTL (Sheldrick, 2008), DIAMOND (Brandenburg, 2007)'
_computing_publication_material
;
SHELXTL (Sheldrick, 2008), modiCIFer (Guzei, 2007), publCIF
(Westrip, 2010)
;
_computing_structure_refinement 'SHELXTL (Sheldrick, 2008)'
_computing_structure_solution 'SHELXTL (Sheldrick, 2008)'
_diffrn_ambient_temperature 100(2)
_diffrn_measured_fraction_theta_full 0.997
_diffrn_measured_fraction_theta_max 0.982
_diffrn_measurement_device_type 'Bruker CCD 1000 area detector'
_diffrn_measurement_method '0.30\% \w and 0.4 \% \f scans'
_diffrn_radiation_monochromator graphite
_diffrn_radiation_source 'fine-focus sealed tube'
_diffrn_radiation_type Mo-K\a
_diffrn_radiation_wavelength 0.71073
_diffrn_reflns_av_R_equivalents 0.0259
_diffrn_reflns_av_sigmaI/netI 0.0170
_diffrn_reflns_limit_h_max 9
_diffrn_reflns_limit_h_min -9
_diffrn_reflns_limit_k_max 12
_diffrn_reflns_limit_k_min -12
_diffrn_reflns_limit_l_max 15
_diffrn_reflns_limit_l_min -14
_diffrn_reflns_number 10559
_diffrn_reflns_theta_full 25.00
_diffrn_reflns_theta_max 30.02
_diffrn_reflns_theta_min 2.86
_exptl_absorpt_coefficient_mu 0.448
_exptl_absorpt_correction_T_max 0.9523
_exptl_absorpt_correction_T_min 0.8237
_exptl_absorpt_correction_type multi-scan
_exptl_absorpt_process_details
;
(SADABS; Bruker, 2007)
;
_exptl_crystal_colour colourless
_exptl_crystal_density_diffrn 1.373
_exptl_crystal_density_method 'not measured'
_exptl_crystal_description block
_exptl_crystal_F_000 312
_exptl_crystal_size_max 0.45
_exptl_crystal_size_mid 0.27
_exptl_crystal_size_min 0.11
_refine_diff_density_max 0.355
_refine_diff_density_min -0.142
_refine_ls_abs_structure_details 'Flack (1983)'
_refine_ls_abs_structure_Flack -0.01(4)
_refine_ls_extinction_method none
_refine_ls_goodness_of_fit_ref 1.065
_refine_ls_hydrogen_treatment refall
_refine_ls_matrix_type full
_refine_ls_number_parameters 123
_refine_ls_number_reflns 2035
_refine_ls_number_restraints 0
_refine_ls_restrained_S_all 1.065
_refine_ls_R_factor_all 0.0230
_refine_ls_R_factor_gt 0.0224
_refine_ls_shift/su_max 0.001
_refine_ls_shift/su_mean 0.000
_refine_ls_structure_factor_coef Fsqd
_refine_ls_weighting_details 'calc w=1/[s^2^(Fo^2^)+(0.0388P)^2^+0.0937P] where P=(Fo^2^+2Fc^2^)/3'
_refine_ls_weighting_scheme calc
_refine_ls_wR_factor_gt 0.0592
_refine_ls_wR_factor_ref 0.0598
_reflns_number_gt 1991
_reflns_number_total 2035
_reflns_threshold_expression I>2\s(I)
_cod_data_source_file ku3022.cif
_cod_data_source_block I
_cod_original_sg_symbol_Hall 'P 2ac 2ab   '
_cod_original_sg_symbol_H-M 'P 21 21 21  '
_cod_database_code 2017613
_cod_database_fobs_code 2017613

loop_
_symmetry_equiv_pos_as_xyz
'x, y, z'
'-x+1/2, -y, z+1/2'
'-x, y+1/2, -z+1/2'
'x+1/2, -y+1/2, -z'

loop_
_atom_site_type_symbol
_atom_site_label
_atom_site_fract_x
_atom_site_fract_y
_atom_site_fract_z
_atom_site_U_iso_or_equiv
_atom_site_adp_type
_atom_site_calc_flag
_atom_site_refinement_flags
_atom_site_occupancy
_atom_site_disorder_assembly
_atom_site_disorder_group
Cl Cl1 0.15432(3) 1.26216(2) 0.34917(2) 0.01617(7) Uani d . 1 . .
N N1 0.33063(12) 0.88210(9) 0.34936(8) 0.01526(16) Uani d . 1 . .
N N2 0.44073(12) 0.93306(9) 0.44199(8) 0.01315(16) Uani d . 1 . .
N N3 0.59370(13) 1.21254(10) 0.36615(8) 0.01509(17) Uani d . 1 . .
H H3A 0.478(3) 1.2049(16) 0.3681(14) 0.026(4) Uiso d . 1 . .
H H3B 0.622(2) 1.2794(17) 0.3128(16) 0.027(4) Uiso d . 1 . .
H H3C 0.628(2) 1.2444(17) 0.4370(17) 0.031(4) Uiso d . 1 . .
C C1 0.15571(16) 0.86651(11) 0.39779(9) 0.01705(19) Uani d . 1 . .
H H1 0.053(2) 0.8308(15) 0.3487(13) 0.025(4) Uiso d . 1 . .
C C2 0.15402(17) 0.90628(11) 0.52127(9) 0.0182(2) Uani d . 1 . .
H H2 0.054(3) 0.9062(17) 0.5779(15) 0.031(4) Uiso d . 1 . .
C C3 0.33888(16) 0.94834(10) 0.54662(9) 0.01606(18) Uani d . 1 . .
H H3 0.395(2) 0.9783(17) 0.6194(15) 0.028(4) Uiso d . 1 . .
C C4 0.64532(16) 0.95855(10) 0.42396(9) 0.01516(18) Uani d . 1 . .
H H4B 0.706(2) 0.8746(16) 0.3929(13) 0.019(4) Uiso d . 1 . .
H H4A 0.693(2) 0.9792(15) 0.4993(14) 0.016(3) Uiso d . 1 . .
C C5 0.68471(14) 1.07498(11) 0.33072(9) 0.01545(19) Uani d . 1 . .
H H5B 0.638(2) 1.0512(15) 0.2534(13) 0.017(3) Uiso d . 1 . .
H H5A 0.813(2) 1.0916(14) 0.3249(12) 0.014(3) Uiso d . 1 . .

loop_
_atom_site_aniso_label
_atom_site_aniso_U_11
_atom_site_aniso_U_22
_atom_site_aniso_U_33
_atom_site_aniso_U_12
_atom_site_aniso_U_13
_atom_site_aniso_U_23
Cl1 0.01601(11) 0.01895(11) 0.01355(11) 0.00191(8) -0.00060(8) 0.00019(8)
N1 0.0144(4) 0.0161(3) 0.0152(3) -0.0004(3) -0.0020(4) -0.0030(3)
N2 0.0133(4) 0.0133(3) 0.0129(4) 0.0001(3) -0.0004(3) -0.0004(3)
N3 0.0145(4) 0.0164(4) 0.0143(4) 0.0003(3) 0.0002(3) 0.0018(3)
C1 0.0143(4) 0.0170(4) 0.0198(4) -0.0013(4) -0.0005(4) -0.0004(3)
C2 0.0165(5) 0.0200(4) 0.0180(5) -0.0009(4) 0.0043(4) 0.0012(3)
C3 0.0181(4) 0.0167(4) 0.0134(4) 0.0002(4) 0.0011(4) -0.0001(3)
C4 0.0118(4) 0.0152(4) 0.0184(4) 0.0005(4) -0.0010(4) 0.0008(3)
C5 0.0132(4) 0.0167(4) 0.0164(4) 0.0002(3) 0.0015(4) 0.0003(3)

loop_
_atom_type_symbol
_atom_type_description
_atom_type_scat_dispersion_real
_atom_type_scat_dispersion_imag
_atom_type_scat_source
C C 0.0033 0.0016 'International Tables Vol C Tables 4.2.6.8 and 6.1.1.4'
H H 0.0000 0.0000 'International Tables Vol C Tables 4.2.6.8 and 6.1.1.4'
N N 0.0061 0.0033 'International Tables Vol C Tables 4.2.6.8 and 6.1.1.4'
Cl Cl 0.1484 0.1585 'International Tables Vol C Tables 4.2.6.8 and 6.1.1.4'

loop_
_geom_angle_atom_site_label_1
_geom_angle_atom_site_label_2
_geom_angle_atom_site_label_3
_geom_angle_site_symmetry_1
_geom_angle_site_symmetry_3
_geom_angle
_geom_angle_publ_flag
C1 N1 N2 . . 104.90(8) ?
C3 N2 N1 . . 111.87(9) ?
C3 N2 C4 . . 127.50(9) ?
N1 N2 C4 . . 120.56(8) ?
C5 N3 H3A . . 110.8(11) ?
C5 N3 H3B . . 110.4(10) ?
H3A N3 H3B . . 107.8(15) ?
C5 N3 H3C . . 114.5(11) ?
H3A N3 H3C . . 106.5(16) ?
H3B N3 H3C . . 106.6(15) ?
N1 C1 C2 . . 111.15(10) ?
N1 C1 H1 . . 119.9(9) ?
C2 C1 H1 . . 129.0(9) ?
C3 C2 C1 . . 105.25(10) ?
C3 C2 H2 . . 124.6(11) ?
C1 C2 H2 . . 130.2(11) ?
N2 C3 C2 . . 106.83(9) ?
N2 C3 H3 . . 122.2(10) ?
C2 C3 H3 . . 130.9(10) ?
N2 C4 C5 . . 112.65(8) ?
N2 C4 H4B . . 110.0(9) ?
C5 C4 H4B . . 105.9(9) ?
N2 C4 H4A . . 105.5(9) ?
C5 C4 H4A . . 113.0(9) ?
H4B C4 H4A . . 109.8(13) ?
N3 C5 C4 . . 111.76(8) ?
N3 C5 H5B . . 107.0(9) ?
C4 C5 H5B . . 111.9(9) ?
N3 C5 H5A . . 106.8(9) ?
C4 C5 H5A . . 110.3(9) ?
H5B C5 H5A . . 108.8(13) ?

loop_
_geom_bond_atom_site_label_1
_geom_bond_atom_site_label_2
_geom_bond_site_symmetry_2
_geom_bond_distance
_geom_bond_publ_flag
N1 C1 . 1.3363(14) ?
N1 N2 . 1.3576(12) ?
N2 C3 . 1.3543(14) ?
N2 C4 . 1.4579(13) ?
N3 C5 . 1.4881(13) ?
N3 H3A . 0.812(17) ?
N3 H3B . 0.879(17) ?
N3 H3C . 0.864(19) ?
C1 C2 . 1.4015(14) ?
C1 H1 . 0.955(15) ?
C2 C3 . 1.3745(17) ?
C2 H2 . 0.934(17) ?
C3 H3 . 0.932(16) ?
C4 C5 . 1.5189(14) ?
C4 H4B . 0.954(15) ?
C4 H4A . 0.909(15) ?
C5 H5B . 0.934(14) ?
C5 H5A . 0.912(14) ?

loop_
_geom_hbond_atom_site_label_D
_geom_hbond_atom_site_label_H
_geom_hbond_atom_site_label_A
_geom_hbond_site_symmetry_A
_geom_hbond_distance_DH
_geom_hbond_distance_HA
_geom_hbond_distance_DA
_geom_hbond_angle_DHA
N3 H3B N1 3_655 0.879(17) 2.046(18) 2.8920(13) 161.4(15)
N3 H3A Cl1 . 0.812(17) 2.323(17) 3.1003(11) 160.4(15)
N3 H3C Cl1 4_576 0.864(19) 2.348(19) 3.1522(11) 155.0(14)

loop_
_geom_torsion_atom_site_label_1
_geom_torsion_atom_site_label_2
_geom_torsion_atom_site_label_3
_geom_torsion_atom_site_label_4
_geom_torsion_site_symmetry_1
_geom_torsion_site_symmetry_2
_geom_torsion_site_symmetry_3
_geom_torsion_site_symmetry_4
_geom_torsion
_geom_torsion_publ_flag
C1 N1 N2 C3 . . . . 0.48(10) ?
C1 N1 N2 C4 . . . . 177.74(8) ?
N2 N1 C1 C2 . . . . -0.46(11) ?
N1 C1 C2 C3 . . . . 0.29(12) ?
N1 N2 C3 C2 . . . . -0.31(11) ?
C4 N2 C3 C2 . . . . -177.33(9) ?
C1 C2 C3 N2 . . . . 0.02(11) ?
C3 N2 C4 C5 . . . . -118.73(10) ?
N1 N2 C4 C5 . . . . 64.48(11) ?
N2 C4 C5 N3 . . . . 58.16(11) ?

loop_
_cod_related_entry_id
_cod_related_entry_database
_cod_related_entry_code
1 ChemSpider 26543740
